data_8103596
loop_
_publ_author_name
'Takeuchi, Y.'
'Nishi, F.'
'Maki, I.'

_publ_section_title
;
 Crystal chemical characterization of the (Ca O)3 * (Al2 O3) - (Na2 O)
 solid solution series
;
_journal_name_full 'Zeitschrift fuer Kristallographie (149,1979-)'
_journal_page_first 259
_journal_page_last 307
_journal_volume 152
_journal_year 1980
_chemical_formula_sum 'Al5.175 Ca8.393 Fe0.45 Na0.875 O18 Si0.375'
_chemical_name_systematic 'Ca8.393 Na0.875 (Al5.175 Fe0.45 Si0.375 O18)'
_space_group_IT_number 61
_symmetry_space_group_name_Hall '-P 2ac 2ab'
_symmetry_space_group_name_H-M 'P b c a'
_cell_angle_alpha 90
_cell_angle_beta 90
_cell_angle_gamma 90
_cell_formula_units_Z 4
_cell_length_a 10.879
_cell_length_b 10.845
_cell_length_c 15.106
_cell_volume 1782.247
_citation_journal_id_ASTM ZEKRDZ
_cod_data_source_file Takeuchi_ZEKRDZ_1980_240.cif
_cod_data_source_block Al5.175Ca8.393Fe0.45Na0.875O18Si0.375
_cod_database_code 8103596

loop_
_symmetry_equiv_pos_as_xyz
x,y,z
-x+1/2,-y,z+1/2
x+1/2,-y+1/2,-z
-x,y+1/2,-z+1/2
-x,-y,-z
x-1/2,y,-z-1/2
-x-1/2,y-1/2,z
x,-y-1/2,z-1/2

loop_
_atom_site_label
_atom_site_type_symbol
_atom_site_fract_x
_atom_site_fract_y
_atom_site_fract_z
_atom_site_occupancy
_atom_site_U_iso_or_equiv
Al2 Al+3 0.23742 -0.0042 0.1125 0.868 0.0
O5 O-2 0.0215 -0.2942 0.018 1 0.0
O6 O-2 0.3571 -0.0715 0.1716 1 0.0
Ca3 Ca+2 0.00873 0.26471 0.13216 1 0.0
Ca5 Ca+2 0.26315 0.24684 0.49821 0.696 0.0
Fe3 Fe+3 0.24056 0.0042 -0.10879 0.092 0.0
Al1 Al+3 -0.0043 -0.21416 0.11621 0.888 0.0
Al3 Al+3 0.24056 0.0042 -0.10879 0.831 0.0
Ca4 Ca+2 0.25522 0.27092 0.25253 1 0.0
Si3 Si+4 0.24056 0.0042 -0.10879 0.077 0.0
O7 O-2 0.1904 0.1477 0.1314 1 0.0
Ca2 Ca+2 -0.003 0.01681 0.24207 1 0.0
Fe2 Fe+3 0.23742 -0.0042 0.1125 0.072 0.0
O8 O-2 0.1638 -0.1281 -0.1444 1 0.0
O2 O-2 0.1142 -0.1052 0.1313 1 0.0
O4 O-2 -0.0125 -0.2866 0.2178 1 0.0
Si2 Si+4 0.23742 -0.0042 0.1125 0.06 0.0
Na1 Na+1 0.26315 0.24684 0.49821 0.304 0.0
Na2 Na+1 0.0026 -0.0156 -0.0073 0.125 0.0
O1 O-2 -0.1447 -0.1352 0.1101 1 0.0
Fe1 Fe+3 -0.0043 -0.21416 0.11621 0.061 0.0
Si1 Si+4 -0.0043 -0.21416 0.11621 0.051 0.0
O9 O-2 0.3722 0.0672 -0.158 1 0.0
O3 O-2 0.2857 -0.0258 0.0017 1 0.0
Ca1 Ca+2 0.0026 0.0023 0.51866 0.5 0.0
